data_1557327
loop_
_publ_author_name
'Smellie, Iain A.'
'Abdelhamid, Yusra'
'Carpenter-Warren, Cameron L.'
'Cordes, David B.'
'Elliott, Clement'
'Lamorte, Sarah'
'Patterson, Iain L. J.'
'Sanders, William'
'Sandison, Iain P.'
'Slawin, Alexandra M. Z.'
'Stewart, Dominic M.'
'Walters, Samuel N.'

_publ_section_title
;
 A Simplified Extractive Metallurgy Exercise to Demonstrate Selective
 Extraction of Copper
;
_journal_name_full 'Journal of Chemical Education'
_journal_paper_doi 10.1021/acs.jchemed.9b00996
_journal_year 2020
_chemical_formula_moiety 'C16 H16 Cu N2 O6'
_chemical_formula_sum 'C16 H16 Cu N2 O6'
_chemical_formula_weight 395.85
_space_group_crystal_system monoclinic
_space_group_IT_number 14
_space_group_name_Hall '-P 2yn'
_space_group_name_H-M_alt 'P 1 21/n 1'
_atom_sites_solution_hydrogens mixed
_atom_sites_solution_primary dual
_audit_creation_date 2019-08-07
_audit_creation_method
;
Olex2 1.2
(compiled 2018.05.29 svn.r3508 for OlexSys, GUI svn.r5506)
;
_cell_angle_alpha 90
_cell_angle_beta 94.790(8)
_cell_angle_gamma 90
_cell_formula_units_Z 2
_cell_length_a 8.4484(7)
_cell_length_b 4.8581(4)
_cell_length_c 18.7404(15)
_cell_measurement_reflns_used 613
_cell_measurement_temperature 173
_cell_measurement_theta_max 25.4
_cell_measurement_theta_min 2.2
_cell_volume 766.48(11)
_computing_cell_refinement 'CrystalClear-SM Expert 2.1 b45 (Rigaku, 2015)'
_computing_data_collection 'CrystalClear-SM Expert 2.1 b45 (Rigaku, 2015)'
_computing_data_reduction 'CrystalClear-SM Expert 2.1 b45 (Rigaku, 2015)'
_computing_molecular_graphics 'Mercury (Macrae et al., 2008)'
_computing_publication_material 'Olex2 (Dolomanov et al., 2009), enCIFer (Allen et al., 2004)'
_computing_structure_refinement 'ShelXL (Sheldrick, 2015)'
_computing_structure_solution 'ShelXT (Sheldrick, 2015)'
_diffrn_ambient_temperature 173
_diffrn_detector CCD
_diffrn_detector_area_resol_mean 13.6612
_diffrn_measured_fraction_theta_full 0.999
_diffrn_measured_fraction_theta_max 0.999
_diffrn_measurement_details
;
scan:
	Number of images: 180
	           Slice: -120.0000 - 60.0000
	     Image width: 1.0000
	        Exp time: 30.0000
	   Rotation axis: Omega
	           Omega: 0.0000
	             Chi: 54.0000
	             Phi: 0.0000
	             XTD: 51.8800
	          2theta: -29.5400
scan:
	Number of images: 180
	           Slice: -120.0000 - 60.0000
	     Image width: 1.0000
	        Exp time: 30.0000
	   Rotation axis: Omega
	           Omega: 0.0000
	             Chi: 54.0000
	             Phi: 120.0000
	             XTD: 51.8800
	          2theta: -29.5400
scan:
	Number of images: 180
	           Slice: -120.0000 - 60.0000
	     Image width: 1.0000
	        Exp time: 30.0000
	   Rotation axis: Omega
	           Omega: 0.0000
	             Chi: 54.0000
	             Phi: 240.0000
	             XTD: 51.8800
	          2theta: -29.5400
;
_diffrn_measurement_device
;
SCXMini: Fixed Chi 2 circle
;
_diffrn_measurement_device_type 'Rigaku Mercury2 (2x2 bin mode)'
_diffrn_measurement_method 'profile data from \w-scans'
_diffrn_measurement_specimen_support Loop
_diffrn_orient_matrix_type d*Trek
_diffrn_orient_matrix_UB_11 0.060207
_diffrn_orient_matrix_UB_12 0.102374
_diffrn_orient_matrix_UB_13 0.001886
_diffrn_orient_matrix_UB_21 -0.112902
_diffrn_orient_matrix_UB_22 0.063450
_diffrn_orient_matrix_UB_23 0.159994
_diffrn_orient_matrix_UB_31 0.037752
_diffrn_orient_matrix_UB_32 -0.017634
_diffrn_orient_matrix_UB_33 0.033633
_diffrn_radiation_monochromator 'Graphite Monochromator'
_diffrn_radiation_probe x-ray
_diffrn_radiation_type 'Mo K\a'
_diffrn_radiation_wavelength 0.71075
_diffrn_reflns_av_R_equivalents 0.0497
_diffrn_reflns_av_unetI/netI 0.0368
_diffrn_reflns_Laue_measured_fraction_full 0.997
_diffrn_reflns_Laue_measured_fraction_max 0.997
_diffrn_reflns_limit_h_max 10
_diffrn_reflns_limit_h_min -10
_diffrn_reflns_limit_k_max 5
_diffrn_reflns_limit_k_min -5
_diffrn_reflns_limit_l_max 22
_diffrn_reflns_limit_l_min -22
_diffrn_reflns_number 6266
_diffrn_reflns_point_group_measured_fraction_full 0.997
_diffrn_reflns_point_group_measured_fraction_max 0.997
_diffrn_reflns_theta_full 25.242
_diffrn_reflns_theta_max 25.343
_diffrn_reflns_theta_min 2.181
_diffrn_source 'Sealed Tube'
_diffrn_source_current 20.0
_diffrn_source_power 1.0
_diffrn_source_type 'Rigaku SCXMini'
_diffrn_source_voltage 50.0
_exptl_absorpt_coefficient_mu 1.463
_exptl_absorpt_correction_T_max 1.000
_exptl_absorpt_correction_T_min 0.786
_exptl_absorpt_correction_type multi-scan
_exptl_absorpt_process_details 'REQAB (Rigaku, 1997)'
_exptl_crystal_colour Yellow
_exptl_crystal_density_diffrn 1.715
_exptl_crystal_density_method 'not measured'
_exptl_crystal_description Prism
_exptl_crystal_F_000 406
_exptl_crystal_preparation Loop
_exptl_crystal_size_max 0.36
_exptl_crystal_size_mid 0.07
_exptl_crystal_size_min 0.05
_refine_diff_density_max 0.340
_refine_diff_density_min -0.258
_refine_diff_density_rms 0.068
_refine_ls_extinction_method none
_refine_ls_goodness_of_fit_ref 1.011
_refine_ls_hydrogen_treatment mixed
_refine_ls_matrix_type full
_refine_ls_number_parameters 119
_refine_ls_number_reflns 1400
_refine_ls_number_restraints 1
_refine_ls_restrained_S_all 1.011
_refine_ls_R_factor_all 0.0438
_refine_ls_R_factor_gt 0.0317
_refine_ls_shift/su_max 0.000
_refine_ls_shift/su_mean 0.000
_refine_ls_structure_factor_coef Fsqd
_refine_ls_weighting_details 'w=1/[\s^2^(Fo^2^)+(0.0440P)^2^+0.6392P] where P=(Fo^2^+2Fc^2^)/3'
_refine_ls_weighting_scheme calc
_refine_ls_wR_factor_gt 0.0790
_refine_ls_wR_factor_ref 0.0843
_reflns_Friedel_coverage 0.000
_reflns_number_gt 1119
_reflns_number_total 1400
_reflns_threshold_expression 'I > 2\s(I)'
_cod_data_source_file ed9b00996_si_004.cif
_cod_data_source_block 3
_cod_depositor_comments
;
The following automatic conversions were performed:

data item '_diffrn_radiation_probe' value 'X-ray' was changed to
'x-ray' in accordance with the
/home/data/users/saulius/crontab/automatic-downloads/rss-feeds/ACS/lib/dictionaries/cif_core.dic
dictionary named 'cif_core.dic' version 2.4.2 last updated on
2011-04-26.

data item '_exptl_absorpt_correction_type' value 'Multi-scan' was
changed to 'multi-scan' in accordance with the
/home/data/users/saulius/crontab/automatic-downloads/rss-feeds/ACS/lib/dictionaries/cif_core.dic
dictionary named 'cif_core.dic' version 2.4.2 last updated on
2011-04-26.

Automatic conversion script
Id: cif_fix_values 7556 2019-12-06 15:28:31Z antanas 
;
_cod_original_formula_sum 'C16 H16 Cu1 N2 O6'
_cod_database_code 1557327
_shelx_shelxl_version_number 2018/3
_shelx_space_group_comment
;
The symmetry employed for this shelxl refinement is uniquely defined
by the following loop, which should always be used as a source of
symmetry information in preference to the above space-group names.
They are only intended as comments.
;
_olex2_refinement_description
;
1. Fixed Uiso
 At 1.2 times of:
  All C(H) groups
 At 1.5 times of:
  All C(H,H,H,H) groups
2. Restrained distances
 O2-H2
 0.98 with sigma of 0.01
3.a Aromatic/amide H refined with riding coordinates:
 C5(H5), C7(H7), C3(H3), C4(H4)
3.b Idealised Me refined as rotating group:
 C8(H8A,H8B,H8C)
;

loop_
_space_group_symop_operation_xyz
'x, y, z'
'-x+1/2, y+1/2, -z+1/2'
'-x, -y, -z'
'x-1/2, -y-1/2, z-1/2'

loop_
_atom_site_label
_atom_site_type_symbol
_atom_site_fract_x
_atom_site_fract_y
_atom_site_fract_z
_atom_site_U_iso_or_equiv
_atom_site_adp_type
_atom_site_occupancy
_atom_site_site_symmetry_order
_atom_site_calc_flag
_atom_site_refinement_flags_posn
_atom_site_refinement_flags_adp
_atom_site_refinement_flags_occupancy
_atom_site_disorder_assembly
_atom_site_disorder_group
Cu1 Cu 0.500000 1.000000 0.500000 0.02247(17) Uani 1 2 d S T P . .
O1 O 0.4892(2) 0.7173(4) 0.56843(10) 0.0264(4) Uani 1 1 d . . . . .
O2 O 0.8001(2) 1.1067(5) 0.44457(11) 0.0304(5) Uani 1 1 d D . . . .
O3 O 0.4111(2) 0.3628(4) 0.66313(11) 0.0303(5) Uani 1 1 d . . . . .
N1 N 0.7241(3) 0.9402(5) 0.49228(12) 0.0238(5) Uani 1 1 d . . . . .
C2 C 0.7653(3) 0.5804(6) 0.58036(15) 0.0238(6) Uani 1 1 d . . . . .
C1 C 0.6061(3) 0.5615(5) 0.59777(14) 0.0233(6) Uani 1 1 d . . . . .
C5 C 0.6840(3) 0.1949(6) 0.68238(15) 0.0284(6) Uani 1 1 d . . . . .
H5 H 0.657328 0.065642 0.715955 0.034 Uiso 1 1 calc R . . . .
C6 C 0.5684(3) 0.3650(6) 0.64951(14) 0.0242(6) Uani 1 1 d . . . . .
C7 C 0.8164(3) 0.7701(6) 0.52799(14) 0.0249(6) Uani 1 1 d . . . . .
H7 H 0.923203 0.769518 0.519407 0.030 Uiso 1 1 calc R . . . .
C3 C 0.8815(3) 0.4056(6) 0.61537(15) 0.0264(6) Uani 1 1 d . . . . .
H3 H 0.986543 0.418770 0.604412 0.032 Uiso 1 1 calc R . . . .
C4 C 0.8412(3) 0.2185(6) 0.66486(15) 0.0295(7) Uani 1 1 d . . . . .
H4 H 0.918985 0.105173 0.687239 0.035 Uiso 1 1 calc R . . . .
C8 C 0.3624(4) 0.1513(6) 0.70963(16) 0.0332(7) Uani 1 1 d . . . . .
H8A H 0.391966 -0.025080 0.691831 0.050 Uiso 1 1 calc GR . . . .
H8B H 0.249271 0.158479 0.711442 0.050 Uiso 1 1 calc GR . . . .
H8C H 0.413339 0.178429 0.756841 0.050 Uiso 1 1 calc GR . . . .
H2 H 0.716(3) 1.229(6) 0.4271(17) 0.050 Uiso 1 1 d DR . . . .

loop_
_atom_site_aniso_label
_atom_site_aniso_U_11
_atom_site_aniso_U_22
_atom_site_aniso_U_33
_atom_site_aniso_U_23
_atom_site_aniso_U_13
_atom_site_aniso_U_12
Cu1 0.0201(3) 0.0206(3) 0.0269(3) 0.0024(2) 0.00270(18) -0.0009(2)
O1 0.0230(10) 0.0242(10) 0.0321(11) 0.0069(8) 0.0037(8) 0.0015(8)
O2 0.0218(10) 0.0347(11) 0.0350(12) 0.0108(9) 0.0046(9) -0.0024(9)
O3 0.0285(11) 0.0278(11) 0.0353(11) 0.0093(9) 0.0067(9) -0.0011(9)
N1 0.0213(12) 0.0278(14) 0.0223(11) 0.0010(9) 0.0026(9) -0.0052(9)
C2 0.0243(14) 0.0209(14) 0.0258(14) -0.0044(11) 0.0003(12) -0.0002(11)
C1 0.0251(14) 0.0200(15) 0.0245(14) -0.0049(10) 0.0000(12) -0.0002(10)
C5 0.0368(17) 0.0204(14) 0.0275(15) 0.0014(12) 0.0001(13) -0.0006(12)
C6 0.0284(15) 0.0190(14) 0.0252(14) -0.0028(11) 0.0023(11) -0.0020(11)
C7 0.0188(13) 0.0263(15) 0.0299(15) -0.0037(12) 0.0032(11) -0.0004(11)
C3 0.0241(15) 0.0262(14) 0.0285(15) -0.0037(12) -0.0010(12) 0.0034(12)
C4 0.0341(16) 0.0227(15) 0.0306(15) -0.0006(12) -0.0035(13) 0.0057(12)
C8 0.0389(17) 0.0282(18) 0.0334(17) 0.0051(13) 0.0082(13) -0.0049(14)

loop_
_atom_type_symbol
_atom_type_description
_atom_type_scat_dispersion_real
_atom_type_scat_dispersion_imag
_atom_type_scat_source
C C 0.0033 0.0016 'International Tables Vol C Tables 4.2.6.8 and 6.1.1.4'
H H 0.0000 0.0000 'International Tables Vol C Tables 4.2.6.8 and 6.1.1.4'
Cu Cu 0.3201 1.2651 'International Tables Vol C Tables 4.2.6.8 and 6.1.1.4'
N N 0.0061 0.0033 'International Tables Vol C Tables 4.2.6.8 and 6.1.1.4'
O O 0.0106 0.0060 'International Tables Vol C Tables 4.2.6.8 and 6.1.1.4'

loop_
_geom_angle_atom_site_label_1
_geom_angle_atom_site_label_2
_geom_angle_atom_site_label_3
_geom_angle
_geom_angle_site_symmetry_1
_geom_angle_site_symmetry_3
_geom_angle_publ_flag
O1 Cu1 O1 180.0 3_676 . ?
O1 Cu1 N1 92.57(9) . . ?
O1 Cu1 N1 92.57(9) 3_676 3_676 ?
O1 Cu1 N1 87.43(9) . 3_676 ?
O1 Cu1 N1 87.43(9) 3_676 . ?
N1 Cu1 N1 180.0 3_676 . ?
C1 O1 Cu1 128.36(17) . . ?
N1 O2 H2 102(2) . . ?
C6 O3 C8 116.8(2) . . ?
O2 N1 Cu1 117.73(16) . . ?
C7 N1 Cu1 127.8(2) . . ?
C7 N1 O2 114.4(2) . . ?
C1 C2 C7 123.0(2) . . ?
C1 C2 C3 119.3(3) . . ?
C3 C2 C7 117.7(2) . . ?
O1 C1 C2 123.9(2) . . ?
O1 C1 C6 117.8(2) . . ?
C2 C1 C6 118.4(2) . . ?
C6 C5 H5 120.2 . . ?
C6 C5 C4 119.7(3) . . ?
C4 C5 H5 120.2 . . ?
O3 C6 C1 114.1(2) . . ?
O3 C6 C5 124.8(3) . . ?
C5 C6 C1 121.1(3) . . ?
N1 C7 C2 124.3(3) . . ?
N1 C7 H7 117.8 . . ?
C2 C7 H7 117.8 . . ?
C2 C3 H3 119.6 . . ?
C4 C3 C2 120.8(3) . . ?
C4 C3 H3 119.6 . . ?
C5 C4 H4 119.7 . . ?
C3 C4 C5 120.7(3) . . ?
C3 C4 H4 119.7 . . ?
O3 C8 H8A 109.5 . . ?
O3 C8 H8B 109.5 . . ?
O3 C8 H8C 109.5 . . ?
H8A C8 H8B 109.5 . . ?
H8A C8 H8C 109.5 . . ?
H8B C8 H8C 109.5 . . ?

loop_
_geom_bond_atom_site_label_1
_geom_bond_atom_site_label_2
_geom_bond_distance
_geom_bond_site_symmetry_2
_geom_bond_publ_flag
Cu1 O1 1.8866(18) 3_676 ?
Cu1 O1 1.8866(18) . ?
Cu1 N1 1.933(2) 3_676 ?
Cu1 N1 1.933(2) . ?
O1 C1 1.326(3) . ?
O2 N1 1.401(3) . ?
O2 H2 0.965(10) . ?
O3 C6 1.374(3) . ?
O3 C8 1.430(3) . ?
N1 C7 1.285(3) . ?
C2 C1 1.413(4) . ?
C2 C7 1.438(4) . ?
C2 C3 1.417(4) . ?
C1 C6 1.416(4) . ?
C5 H5 0.9300 . ?
C5 C6 1.384(4) . ?
C5 C4 1.399(4) . ?
C7 H7 0.9300 . ?
C3 H3 0.9300 . ?
C3 C4 1.362(4) . ?
C4 H4 0.9300 . ?
C8 H8A 0.9600 . ?
C8 H8B 0.9600 . ?
C8 H8C 0.9600 . ?

loop_
_geom_hbond_atom_site_label_D
_geom_hbond_atom_site_label_H
_geom_hbond_atom_site_label_A
_geom_hbond_distance_DH
_geom_hbond_distance_HA
_geom_hbond_distance_DA
_geom_hbond_angle_DHA
_geom_hbond_site_symmetry_A
_geom_hbond_publ_flag
O2 H2 O1 0.965(10) 1.76(2) 2.582(3) 141(3) 3_676 yes
